data_4036396
loop_
_publ_author_name
'Chinta, Bhavani Shankar'
'Baire, Beeraiah'

_publ_section_title
;
 Stereoselective, Cascade Synthesis of trans-Enynones through
 Coupling-Isomerization Reaction.
;
_journal_issue 20
_journal_name_full 'The Journal of organic chemistry'
_journal_page_first 10208
_journal_page_last 10217
_journal_paper_doi 10.1021/acs.joc.5b01780
_journal_volume 80
_journal_year 2015
_chemical_formula_moiety 'C16 H14 O2'
_chemical_formula_sum 'C16 H14 O2'
_chemical_formula_weight 238.27
_space_group_crystal_system orthorhombic
_space_group_IT_number 61
_space_group_name_Hall '-P 2ac 2ab'
_space_group_name_H-M_alt 'P b c a'
_atom_sites_solution_hydrogens mixed
_audit_creation_method SHELXL-2014/7
_cell_angle_alpha 90
_cell_angle_beta 90
_cell_angle_gamma 90
_cell_formula_units_Z 8
_cell_length_a 11.9700(9)
_cell_length_b 7.4348(7)
_cell_length_c 29.213(2)
_cell_measurement_reflns_used 1384
_cell_measurement_temperature 296(2)
_cell_measurement_theta_max 21.42
_cell_measurement_theta_min 3.27
_cell_volume 2599.8(4)
_computing_cell_refinement 'Bruker SAINT'
_computing_data_collection 'Bruker APEX2'
_computing_data_reduction 'Bruker SAINT'
_computing_molecular_graphics 'Bruker SHELXTL'
_computing_publication_material 'Bruker SHELXTL'
_computing_structure_refinement 'SHELXL-2014/7 (Sheldrick, 2014)'
_computing_structure_solution 'SHELXS-97 (Sheldrick 2008)'
_diffrn_ambient_temperature 296(2)
_diffrn_measured_fraction_theta_full 0.995
_diffrn_measured_fraction_theta_max 0.995
_diffrn_measurement_device_type 'Bruker APEX-II CCD'
_diffrn_measurement_method '\f and \w scans'
_diffrn_radiation_type MoK\a
_diffrn_radiation_wavelength 0.71073
_diffrn_reflns_av_R_equivalents 0.0341
_diffrn_reflns_av_unetI/netI 0.0238
_diffrn_reflns_Laue_measured_fraction_full 0.995
_diffrn_reflns_Laue_measured_fraction_max 0.995
_diffrn_reflns_limit_h_max 12
_diffrn_reflns_limit_h_min -12
_diffrn_reflns_limit_k_max 7
_diffrn_reflns_limit_k_min -6
_diffrn_reflns_limit_l_max 27
_diffrn_reflns_limit_l_min -30
_diffrn_reflns_number 6315
_diffrn_reflns_point_group_measured_fraction_full 0.995
_diffrn_reflns_point_group_measured_fraction_max 0.995
_diffrn_reflns_theta_full 21.469
_diffrn_reflns_theta_max 21.469
_diffrn_reflns_theta_min 1.394
_exptl_absorpt_coefficient_mu 0.079
_exptl_absorpt_correction_T_max 0.990
_exptl_absorpt_correction_T_min 0.980
_exptl_absorpt_correction_type multi-scan
_exptl_absorpt_process_details 'SADABS V2014/5(Bruker AXS.Inc)'
_exptl_crystal_colour yellow
_exptl_crystal_density_diffrn 1.218
_exptl_crystal_description Rectangular
_exptl_crystal_F_000 1008
_exptl_crystal_size_max 0.250
_exptl_crystal_size_mid 0.160
_exptl_crystal_size_min 0.130
_refine_diff_density_max 0.148
_refine_diff_density_min -0.133
_refine_diff_density_rms 0.027
_refine_ls_extinction_method none
_refine_ls_goodness_of_fit_ref 1.051
_refine_ls_hydrogen_treatment mixed
_refine_ls_matrix_type full
_refine_ls_number_parameters 167
_refine_ls_number_reflns 1482
_refine_ls_number_restraints 0
_refine_ls_restrained_S_all 1.051
_refine_ls_R_factor_all 0.0569
_refine_ls_R_factor_gt 0.0398
_refine_ls_shift/su_max 0.000
_refine_ls_shift/su_mean 0.000
_refine_ls_structure_factor_coef Fsqd
_refine_ls_weighting_details 'w=1/[\s^2^(Fo^2^)+(0.0493P)^2^+0.8260P] where P=(Fo^2^+2Fc^2^)/3'
_refine_ls_weighting_scheme calc
_refine_ls_wR_factor_gt 0.0982
_refine_ls_wR_factor_ref 0.1115
_reflns_Friedel_coverage 0.000
_reflns_number_gt 1134
_reflns_number_total 1482
_reflns_threshold_expression 'I > 2\s(I)'
_cod_data_source_file jo5b01780_si_004.cif
_cod_data_source_block 767
_cod_database_code 4036396
_shelx_shelxl_version_number 2014/7
_shelx_space_group_comment
; 
The symmetry employed for this shelxl refinement is uniquely defined 
by the following loop, which should always be used as a source of 
symmetry information in preference to the above space-group names. 
They are only intended as comments. 
;
_shelx_estimated_absorpt_t_min 0.980
_shelx_estimated_absorpt_t_max 0.990

loop_
_space_group_symop_operation_xyz
'x, y, z'
'-x+1/2, -y, z+1/2'
'-x, y+1/2, -z+1/2'
'x+1/2, -y+1/2, -z'
'-x, -y, -z'
'x-1/2, y, -z-1/2'
'x, -y-1/2, z-1/2'
'-x-1/2, y-1/2, z'

loop_
_atom_site_label
_atom_site_type_symbol
_atom_site_fract_x
_atom_site_fract_y
_atom_site_fract_z
_atom_site_U_iso_or_equiv
_atom_site_adp_type
_atom_site_occupancy
_atom_site_site_symmetry_order
_atom_site_calc_flag
_atom_site_refinement_flags_posn
_atom_site_refinement_flags_adp
C1 C 0.9450(2) 0.7445(4) 0.68917(8) 0.0717(8) Uani 1 1 d . .
H1 H 1.0090 0.7964 0.6769 0.086 Uiso 1 1 calc R U
C2 C 0.9463(3) 0.6785(4) 0.73326(10) 0.0837(9) Uani 1 1 d . .
H2 H 1.0109 0.6876 0.7508 0.100 Uiso 1 1 calc R U
C3 C 0.8531(3) 0.5998(4) 0.75142(9) 0.0797(8) Uani 1 1 d . .
H3 H 0.8549 0.5541 0.7810 0.096 Uiso 1 1 calc R U
C4 C 0.7576(2) 0.5881(4) 0.72622(9) 0.0754(8) Uani 1 1 d . .
H4 H 0.6943 0.5342 0.7386 0.090 Uiso 1 1 calc R U
C5 C 0.7551(2) 0.6560(3) 0.68248(8) 0.0667(7) Uani 1 1 d . .
H5 H 0.6894 0.6494 0.6656 0.080 Uiso 1 1 calc R U
C6 C 0.8484(2) 0.7337(3) 0.66322(7) 0.0564(6) Uani 1 1 d . .
C7 C 0.8457(2) 0.8043(4) 0.61762(9) 0.0645(7) Uani 1 1 d . .
C8 C 0.8426(2) 0.8660(4) 0.57984(9) 0.0637(7) Uani 1 1 d . .
C9 C 0.8474(2) 0.9378(3) 0.53492(8) 0.0637(7) Uani 1 1 d . .
H9 H 0.9181 0.9619 0.5232 0.076 Uiso 1 1 calc R U
C10 C 0.7615(2) 0.9739(3) 0.50794(7) 0.0574(7) Uani 1 1 d . .
H10 H 0.6900 0.9544 0.5193 0.069 Uiso 1 1 calc R U
C11 C 0.7725(2) 1.0419(3) 0.46183(8) 0.0553(7) Uani 1 1 d . .
C12 C 0.68679(19) 1.0785(3) 0.43316(7) 0.0545(6) Uani 1 1 d . .
C13 C 0.5640(2) 1.0652(4) 0.44199(8) 0.0746(8) Uani 1 1 d . .
H13A H 0.5436 1.1333 0.4690 0.089 Uiso 1 1 calc R U
H13B H 0.5419 0.9409 0.4463 0.089 Uiso 1 1 calc R U
C14 C 0.5094(2) 1.1436(5) 0.39971(9) 0.0940(10) Uani 1 1 d . .
H14A H 0.4502 1.0649 0.3891 0.113 Uiso 1 1 calc R U
H14B H 0.4771 1.2601 0.4067 0.113 Uiso 1 1 calc R U
C15 C 0.5963(3) 1.1626(5) 0.36370(10) 0.1024(11) Uani 1 1 d . .
H15A H 0.5924 1.2806 0.3497 0.123 Uiso 1 1 calc R U
H15B H 0.5864 1.0722 0.3401 0.123 Uiso 1 1 calc R U
C16 C 0.7056(2) 1.1377(4) 0.38734(8) 0.0708(8) Uani 1 1 d . .
O1 O 0.79903(18) 1.1618(3) 0.36979(6) 0.0977(7) Uani 1 1 d . .
O2 O 0.87912(14) 1.0661(3) 0.44798(6) 0.0783(6) Uani 1 1 d . .
H1O H 0.871(3) 1.107(5) 0.4169(12) 0.131(13) Uiso 1 1 d . .

loop_
_atom_site_aniso_label
_atom_site_aniso_U_11
_atom_site_aniso_U_22
_atom_site_aniso_U_33
_atom_site_aniso_U_23
_atom_site_aniso_U_13
_atom_site_aniso_U_12
C1 0.0599(17) 0.092(2) 0.0630(17) -0.0030(15) -0.0038(13) 0.0069(15)
C2 0.077(2) 0.102(3) 0.0722(19) -0.0022(17) -0.0222(15) 0.0155(18)
C3 0.111(3) 0.074(2) 0.0546(15) 0.0036(14) -0.0113(17) 0.0099(19)
C4 0.090(2) 0.0668(19) 0.0697(18) 0.0017(14) -0.0020(16) -0.0091(16)
C5 0.0751(18) 0.0593(17) 0.0656(17) -0.0016(13) -0.0162(15) -0.0042(14)
C6 0.0656(17) 0.0517(16) 0.0519(14) -0.0053(12) -0.0064(12) 0.0079(13)
C7 0.0721(18) 0.0633(18) 0.0581(17) -0.0031(14) -0.0067(13) 0.0082(14)
C8 0.0658(17) 0.0641(19) 0.0613(18) -0.0021(14) -0.0064(12) 0.0047(13)
C9 0.0646(17) 0.0713(19) 0.0551(15) 0.0011(13) -0.0001(12) 0.0018(14)
C10 0.0539(15) 0.0652(18) 0.0532(14) 0.0037(12) 0.0030(12) 0.0008(12)
C11 0.0544(17) 0.0571(17) 0.0544(14) -0.0007(12) 0.0078(12) -0.0031(13)
C12 0.0546(15) 0.0596(17) 0.0493(14) 0.0047(12) 0.0015(12) -0.0038(12)
C13 0.0630(18) 0.086(2) 0.0748(17) 0.0153(15) -0.0059(13) -0.0019(15)
C14 0.084(2) 0.115(3) 0.084(2) 0.0128(18) -0.0244(17) -0.0083(18)
C15 0.103(2) 0.134(3) 0.0700(18) 0.0325(18) -0.0236(18) -0.027(2)
C16 0.080(2) 0.079(2) 0.0536(16) 0.0089(14) 0.0003(14) -0.0169(15)
O1 0.0946(15) 0.136(2) 0.0629(12) 0.0179(11) 0.0147(11) -0.0250(14)
O2 0.0574(12) 0.1088(17) 0.0688(12) 0.0142(11) 0.0081(9) -0.0050(10)

loop_
_atom_type_symbol
_atom_type_description
_atom_type_scat_dispersion_real
_atom_type_scat_dispersion_imag
_atom_type_scat_source
C C 0.0033 0.0016 'International Tables Vol C Tables 4.2.6.8 and 6.1.1.4'
H H 0.0000 0.0000 'International Tables Vol C Tables 4.2.6.8 and 6.1.1.4'
O O 0.0106 0.0060 'International Tables Vol C Tables 4.2.6.8 and 6.1.1.4'

loop_
_geom_angle_atom_site_label_1
_geom_angle_atom_site_label_2
_geom_angle_atom_site_label_3
_geom_angle
C2 C1 C6 120.0(3)
C2 C1 H1 120.0
C6 C1 H1 120.0
C3 C2 C1 120.4(3)
C3 C2 H2 119.8
C1 C2 H2 119.8
C4 C3 C2 120.2(3)
C4 C3 H3 119.9
C2 C3 H3 119.9
C3 C4 C5 119.8(3)
C3 C4 H4 120.1
C5 C4 H4 120.1
C4 C5 C6 121.1(2)
C4 C5 H5 119.5
C6 C5 H5 119.5
C5 C6 C1 118.5(2)
C5 C6 C7 121.0(2)
C1 C6 C7 120.4(2)
C8 C7 C6 178.8(3)
C7 C8 C9 175.8(3)
C10 C9 C8 126.6(2)
C10 C9 H9 116.7
C8 C9 H9 116.7
C9 C10 C11 123.8(2)
C9 C10 H10 118.1
C11 C10 H10 118.1
O2 C11 C12 120.3(2)
O2 C11 C10 114.3(2)
C12 C11 C10 125.4(2)
C11 C12 C16 121.5(2)
C11 C12 C13 128.7(2)
C16 C12 C13 109.7(2)
C12 C13 C14 105.0(2)
C12 C13 H13A 110.7
C14 C13 H13A 110.7
C12 C13 H13B 110.7
C14 C13 H13B 110.7
H13A C13 H13B 108.8
C15 C14 C13 108.1(2)
C15 C14 H14A 110.1
C13 C14 H14A 110.1
C15 C14 H14B 110.1
C13 C14 H14B 110.1
H14A C14 H14B 108.4
C14 C15 C16 106.0(2)
C14 C15 H15A 110.5
C16 C15 H15A 110.5
C14 C15 H15B 110.5
C16 C15 H15B 110.5
H15A C15 H15B 108.7
O1 C16 C12 125.0(2)
O1 C16 C15 125.5(2)
C12 C16 C15 109.5(2)
C11 O2 H1O 103.4(19)

loop_
_geom_bond_atom_site_label_1
_geom_bond_atom_site_label_2
_geom_bond_distance
C1 C2 1.378(3)
C1 C6 1.385(3)
C1 H1 0.9300
C2 C3 1.367(4)
C2 H2 0.9300
C3 C4 1.362(4)
C3 H3 0.9300
C4 C5 1.374(3)
C4 H4 0.9300
C5 C6 1.377(3)
C5 H5 0.9300
C6 C7 1.432(4)
C7 C8 1.195(3)
C8 C9 1.418(4)
C9 C10 1.323(3)
C9 H9 0.9300
C10 C11 1.445(3)
C10 H10 0.9300
C11 O2 1.351(3)
C11 C12 1.352(3)
C12 C16 1.427(3)
C12 C13 1.495(3)
C13 C14 1.514(3)
C13 H13A 0.9700
C13 H13B 0.9700
C14 C15 1.487(4)
C14 H14A 0.9700
C14 H14B 0.9700
C15 C16 1.491(4)
C15 H15A 0.9700
C15 H15B 0.9700
C16 O1 1.243(3)
O2 H1O 0.96(3)

loop_
_geom_torsion_atom_site_label_1
_geom_torsion_atom_site_label_2
_geom_torsion_atom_site_label_3
_geom_torsion_atom_site_label_4
_geom_torsion
C6 C1 C2 C3 1.0(4)
C1 C2 C3 C4 -0.9(5)
C2 C3 C4 C5 -0.1(4)
C3 C4 C5 C6 1.0(4)
C4 C5 C6 C1 -0.9(4)
C4 C5 C6 C7 179.9(2)
C2 C1 C6 C5 -0.1(4)
C2 C1 C6 C7 179.1(2)
C8 C9 C10 C11 -178.0(2)
C9 C10 C11 O2 0.1(4)
C9 C10 C11 C12 179.3(3)
O2 C11 C12 C16 2.0(4)
C10 C11 C12 C16 -177.1(2)
O2 C11 C12 C13 -178.4(2)
C10 C11 C12 C13 2.5(4)
C11 C12 C13 C14 173.5(3)
C16 C12 C13 C14 -6.9(3)
C12 C13 C14 C15 12.3(3)
C13 C14 C15 C16 -13.0(4)
C11 C12 C16 O1 -0.4(4)
C13 C12 C16 O1 180.0(3)
C11 C12 C16 C15 178.5(3)
C13 C12 C16 C15 -1.1(3)
C14 C15 C16 O1 -172.2(3)
C14 C15 C16 C12 8.8(4)
